data_7243887
loop_
_publ_author_name
'Abramov, Pavel A.'
'Komarov, Vladislav Yu.'
'Pischur, Denis A.'
'Sulyaeva, Veronica S.'
'Benassi, Enrico'
'Sokolov, Maxim N.'

_publ_section_title
;
 Solvatomorphs of (Bu4N)2[{Ag(N2-py)}2Mo8O26]: structure, colouration and
 phase transition
;
_journal_issue 48
_journal_name_full CrystEngComm
_journal_page_first 8527
_journal_page_last 8537
_journal_paper_doi 10.1039/D1CE01152A
_journal_volume 23
_journal_year 2021
_chemical_formula_sum 'C42 H86 Ag2 Mo8 N8 O26'
_chemical_formula_weight 2102.44
_space_group_crystal_system orthorhombic
_space_group_IT_number 61
_space_group_name_Hall '-P 2ac 2ab'
_space_group_name_H-M_alt 'P b c a'
_atom_sites_solution_hydrogens mixed
_atom_sites_solution_primary direct
_atom_sites_solution_secondary difmap
_audit_creation_method SHELXL-2017/1
_audit_update_record
;
2021-08-25 deposited with the CCDC.	2021-11-02 downloaded from the CCDC.
;
_cell_angle_alpha 90
_cell_angle_beta 90
_cell_angle_gamma 90
_cell_formula_units_Z 4
_cell_length_a 17.5214(4)
_cell_length_b 16.1843(4)
_cell_length_c 23.4644(6)
_cell_measurement_reflns_used 9860
_cell_measurement_temperature 150(2)
_cell_measurement_theta_max 28.6010
_cell_measurement_theta_min 2.5650
_cell_volume 6653.8(3)
_computing_cell_refinement 'CrysAlisPro 1.171.38.41 (Rigaku OD, 2015)'
_computing_data_collection 'CrysAlisPro 1.171.38.41 (Rigaku OD, 2015)'
_computing_data_reduction 'CrysAlisPro 1.171.38.41 (Rigaku OD, 2015)'
_computing_molecular_graphics 'ShelXle (H\"ubschle, 2011)'
_computing_publication_material 'CIFTAB-2014 (Sheldrick, 2014)'
_computing_structure_refinement 'SHELXL-2014 (Sheldrick, 2014)'
_computing_structure_solution 'SHELXS-2014 (Sheldrick, 2014)'
_diffrn_ambient_temperature 150(2)
_diffrn_detector 'CCD plate'
_diffrn_detector_area_resol_mean 10.6168
_diffrn_detector_type AtlasS2
_diffrn_measured_fraction_theta_full 0.998
_diffrn_measured_fraction_theta_max 0.881
_diffrn_measurement_device 'four-circle diffractometer'
_diffrn_measurement_device_type 'New Xcalibur, AtlasS2'
_diffrn_measurement_method '\w scans'
_diffrn_radiation_monochromator graphite
_diffrn_radiation_probe x-ray
_diffrn_radiation_source 'fine-focus sealed tube'
_diffrn_radiation_type MoK\a
_diffrn_radiation_wavelength 0.71073
_diffrn_reflns_av_R_equivalents 0.0306
_diffrn_reflns_av_unetI/netI 0.0318
_diffrn_reflns_Laue_measured_fraction_full 0.998
_diffrn_reflns_Laue_measured_fraction_max 0.881
_diffrn_reflns_limit_h_max 23
_diffrn_reflns_limit_h_min -22
_diffrn_reflns_limit_k_max 16
_diffrn_reflns_limit_k_min -21
_diffrn_reflns_limit_l_max 31
_diffrn_reflns_limit_l_min -19
_diffrn_reflns_number 29815
_diffrn_reflns_point_group_measured_fraction_full 0.998
_diffrn_reflns_point_group_measured_fraction_max 0.881
_diffrn_reflns_theta_full 25.500
_diffrn_reflns_theta_max 28.950
_diffrn_reflns_theta_min 2.089
_diffrn_source 'sealed X-ray tube'
_exptl_absorpt_coefficient_mu 2.108
_exptl_absorpt_correction_T_max 1.00000
_exptl_absorpt_correction_T_min 0.81888
_exptl_absorpt_correction_type multi-scan
_exptl_absorpt_process_details
;
CrysAlisPro 1.171.38.41 (Rigaku Oxford Diffraction, 2015)
Empirical absorption correction using spherical harmonics,
implemented in SCALE3 ABSPACK scaling algorithm.
;
_exptl_crystal_colour light-yellow
_exptl_crystal_density_diffrn 2.099
_exptl_crystal_description block
_exptl_crystal_F_000 4128
_exptl_crystal_size_max 0.400
_exptl_crystal_size_mid 0.200
_exptl_crystal_size_min 0.200
_refine_diff_density_max 0.517
_refine_diff_density_min -0.631
_refine_diff_density_rms 0.107
_refine_ls_extinction_method none
_refine_ls_goodness_of_fit_ref 1.047
_refine_ls_hydrogen_treatment mixed
_refine_ls_matrix_type full
_refine_ls_number_parameters 400
_refine_ls_number_reflns 7762
_refine_ls_number_restraints 0
_refine_ls_restrained_S_all 1.047
_refine_ls_R_factor_all 0.0363
_refine_ls_R_factor_gt 0.0238
_refine_ls_shift/su_max 0.004
_refine_ls_shift/su_mean 0.000
_refine_ls_structure_factor_coef Fsqd
_refine_ls_weighting_details 'w=1/[\s^2^(Fo^2^)+(0.0188P)^2^+3.3072P] where P=(Fo^2^+2Fc^2^)/3'
_refine_ls_weighting_scheme calc
_refine_ls_wR_factor_gt 0.0471
_refine_ls_wR_factor_ref 0.0505
_reflns_Friedel_coverage 0.000
_reflns_number_gt 6429
_reflns_number_total 7762
_reflns_threshold_expression >2\s(I)
_cod_data_source_file d1ce01152a2.cif
_cod_data_source_block YP
_cod_depositor_comments 'Adding full bibliography for 7243886--7243888.cif.'
_cod_database_code 7243887
_shelx_shelxl_version_number 2017/1
_shelx_space_group_comment
;
The symmetry employed for this shelxl refinement is uniquely defined
by the following loop, which should always be used as a source of
symmetry information in preference to the above space-group names.
They are only intended as comments.
;
_shelx_estimated_absorpt_t_min 0.486
_shelx_estimated_absorpt_t_max 0.678

loop_
_space_group_symop_operation_xyz
'x, y, z'
'-x+1/2, -y, z+1/2'
'-x, y+1/2, -z+1/2'
'x+1/2, -y+1/2, -z'
'-x, -y, -z'
'x-1/2, y, -z-1/2'
'x, -y-1/2, z-1/2'
'-x-1/2, y-1/2, z'

loop_
_atom_site_label
_atom_site_type_symbol
_atom_site_fract_x
_atom_site_fract_y
_atom_site_fract_z
_atom_site_U_iso_or_equiv
_atom_site_adp_type
_atom_site_occupancy
_atom_site_site_symmetry_order
_atom_site_calc_flag
_atom_site_refinement_flags_posn
_atom_site_refinement_flags_adp
_atom_site_refinement_flags_occupancy
_atom_site_disorder_assembly
_atom_site_disorder_group
C1 C 0.41557(14) 0.20122(16) 0.78668(11) 0.0192(6) Uani 1 1 d . . . . .
C2 C 0.39813(15) 0.12797(17) 0.75935(12) 0.0254(6) Uani 1 1 d . . . . .
H2 H 0.424664 0.111694 0.725870 0.030 Uiso 1 1 calc R U . . .
C3 C 0.34116(15) 0.07910(16) 0.78197(13) 0.0277(7) Uani 1 1 d . . . . .
H3 H 0.327746 0.028897 0.763541 0.033 Uiso 1 1 calc R U . . .
C4 C 0.30372(16) 0.10212(17) 0.83070(13) 0.0275(6) Uani 1 1 d . . . . .
H4 H 0.265795 0.067543 0.847088 0.033 Uiso 1 1 calc R U . . .
C5 C 0.32271(15) 0.17771(16) 0.85567(12) 0.0213(6) Uani 1 1 d . . . . .
C6 C 0.30275(16) 0.77768(16) 0.67412(11) 0.0232(6) Uani 1 1 d . . . . .
H6A H 0.358427 0.771644 0.679977 0.028 Uiso 1 1 calc R U . . .
H6B H 0.293813 0.833827 0.658772 0.028 Uiso 1 1 calc R U . . .
C7 C 0.26415(18) 0.77202(18) 0.73182(12) 0.0331(7) Uani 1 1 d . . . . .
H7A H 0.281588 0.721509 0.751734 0.040 Uiso 1 1 calc R U . . .
H7B H 0.208218 0.767979 0.726529 0.040 Uiso 1 1 calc R U . . .
C8 C 0.28272(16) 0.84782(17) 0.76816(12) 0.0298(7) Uani 1 1 d . . . . .
H8A H 0.262987 0.897684 0.748670 0.036 Uiso 1 1 calc R U . . .
H8B H 0.255761 0.842889 0.805090 0.036 Uiso 1 1 calc R U . . .
C9 C 0.36667(16) 0.85926(17) 0.77945(12) 0.0275(6) Uani 1 1 d . . . . .
H9A H 0.388004 0.807949 0.794880 0.041 Uiso 1 1 calc R U . . .
H9B H 0.373904 0.904044 0.807030 0.041 Uiso 1 1 calc R U . . .
H9C H 0.392733 0.873220 0.743769 0.041 Uiso 1 1 calc R U . . .
C10 C 0.28365(15) 0.62773(15) 0.65181(12) 0.0226(6) Uani 1 1 d . . . . .
H10A H 0.250448 0.623028 0.685788 0.027 Uiso 1 1 calc R U . . .
H10B H 0.263277 0.589699 0.622469 0.027 Uiso 1 1 calc R U . . .
C11 C 0.36329(16) 0.59926(17) 0.66793(13) 0.0272(6) Uani 1 1 d . . . . .
H11A H 0.384993 0.637380 0.696678 0.033 Uiso 1 1 calc R U . . .
H11B H 0.396591 0.600608 0.633856 0.033 Uiso 1 1 calc R U . . .
C12 C 0.36132(17) 0.51203(17) 0.69202(13) 0.0306(7) Uani 1 1 d . . . . .
H12A H 0.333035 0.512520 0.728542 0.037 Uiso 1 1 calc R U . . .
H12B H 0.333278 0.475777 0.665251 0.037 Uiso 1 1 calc R U . . .
C13 C 0.44012(18) 0.47653(19) 0.70199(15) 0.0393(8) Uani 1 1 d . . . . .
H13A H 0.470046 0.480429 0.666809 0.059 Uiso 1 1 calc R U . . .
H13B H 0.435661 0.418457 0.713342 0.059 Uiso 1 1 calc R U . . .
H13C H 0.465674 0.507720 0.732281 0.059 Uiso 1 1 calc R U . . .
C14 C 0.19578(15) 0.73024(16) 0.61142(12) 0.0237(6) Uani 1 1 d . . . . .
H14A H 0.179261 0.683536 0.587119 0.028 Uiso 1 1 calc R U . . .
H14B H 0.163493 0.729818 0.646046 0.028 Uiso 1 1 calc R U . . .
C15 C 0.18126(16) 0.81019(17) 0.57938(13) 0.0287(7) Uani 1 1 d . . . . .
H15A H 0.207804 0.855995 0.599107 0.034 Uiso 1 1 calc R U . . .
H15B H 0.202882 0.805605 0.540528 0.034 Uiso 1 1 calc R U . . .
C16 C 0.09706(16) 0.83023(18) 0.57512(14) 0.0322(7) Uani 1 1 d . . . . .
H16A H 0.076184 0.838706 0.613892 0.039 Uiso 1 1 calc R U . . .
H16B H 0.069924 0.782826 0.557787 0.039 Uiso 1 1 calc R U . . .
C17 C 0.08260(17) 0.9072(2) 0.53955(16) 0.0446(9) Uani 1 1 d . . . . .
H17A H 0.115986 0.951916 0.552651 0.067 Uiso 1 1 calc R U . . .
H17B H 0.029171 0.924081 0.543677 0.067 Uiso 1 1 calc R U . . .
H17C H 0.093324 0.895202 0.499406 0.067 Uiso 1 1 calc R U . . .
C18 C 0.33169(15) 0.72765(16) 0.57890(11) 0.0207(6) Uani 1 1 d . . . . .
H18A H 0.325828 0.784959 0.564800 0.025 Uiso 1 1 calc R U . . .
H18B H 0.384845 0.721490 0.592546 0.025 Uiso 1 1 calc R U . . .
C19 C 0.31968(15) 0.66900(17) 0.52930(11) 0.0226(6) Uani 1 1 d . . . . .
H19A H 0.267459 0.675757 0.513880 0.027 Uiso 1 1 calc R U . . .
H19B H 0.325538 0.611183 0.542375 0.027 Uiso 1 1 calc R U . . .
C20 C 0.37828(16) 0.68778(19) 0.48296(12) 0.0292(7) Uani 1 1 d . . . . .
H20A H 0.370028 0.744776 0.468926 0.035 Uiso 1 1 calc R U . . .
H20B H 0.430051 0.685259 0.499768 0.035 Uiso 1 1 calc R U . . .
C21 C 0.37432(17) 0.6288(2) 0.43309(13) 0.0400(8) Uani 1 1 d . . . . .
H21A H 0.379613 0.571916 0.446880 0.060 Uiso 1 1 calc R U . . .
H21B H 0.415694 0.641146 0.406314 0.060 Uiso 1 1 calc R U . . .
H21C H 0.325079 0.635051 0.413759 0.060 Uiso 1 1 calc R U . . .
N1 N 0.47060(15) 0.25328(17) 0.76598(12) 0.0316(6) Uani 1 1 d . . . . .
H15 H 0.4974(17) 0.2339(19) 0.7398(14) 0.038 Uiso 1 1 d . U . . .
H16 H 0.4867(17) 0.293(2) 0.7864(14) 0.038 Uiso 1 1 d . U . . .
N2 N 0.37700(11) 0.22712(12) 0.83320(9) 0.0164(4) Uani 1 1 d . . . . .
N3 N 0.28607(16) 0.20604(17) 0.90269(12) 0.0359(7) Uani 1 1 d . . . . .
H14 H 0.2969(19) 0.248(2) 0.9174(15) 0.043 Uiso 1 1 d . U . . .
H1 H 0.2517(19) 0.181(2) 0.9152(14) 0.043 Uiso 1 1 d . U . . .
N4 N 0.27825(12) 0.71563(13) 0.62918(9) 0.0199(5) Uani 1 1 d . . . . .
O1 O 0.38834(10) 0.49073(11) 0.83396(8) 0.0237(4) Uani 1 1 d . . . . .
O2 O 0.31394(9) 0.41774(11) 0.93832(8) 0.0205(4) Uani 1 1 d . . . . .
O3 O 0.25984(10) 0.52707(12) 1.01583(8) 0.0270(4) Uani 1 1 d . . . . .
O4 O 0.34405(9) 0.58685(10) 0.92330(8) 0.0195(4) Uani 1 1 d . . . . .
O5 O 0.40763(11) 0.65574(11) 0.82058(8) 0.0293(5) Uani 1 1 d . . . . .
O6 O 0.53042(10) 0.55522(10) 0.85537(7) 0.0190(4) Uani 1 1 d . . . . .
O7 O 0.66629(10) 0.46847(11) 0.87000(8) 0.0219(4) Uani 1 1 d . . . . .
O8 O 0.53425(10) 0.38313(10) 0.85925(7) 0.0184(4) Uani 1 1 d . . . . .
O9 O 0.46554(9) 0.49100(9) 0.94802(7) 0.0118(3) Uani 1 1 d . . . . .
O10 O 0.58864(9) 0.40786(10) 0.96906(7) 0.0134(4) Uani 1 1 d . . . . .
O11 O 0.52200(9) 0.34482(10) 1.06682(7) 0.0161(4) Uani 1 1 d . . . . .
O12 O 0.39547(9) 0.43691(10) 1.03836(7) 0.0130(3) Uani 1 1 d . . . . .
O13 O 0.45218(9) 0.31414(10) 0.96449(7) 0.0176(4) Uani 1 1 d . . . . .
Mo1 Mo 0.42396(2) 0.57747(2) 0.86694(2) 0.01723(6) Uani 1 1 d . . . . .
Mo2 Mo 0.33917(2) 0.50157(2) 0.97898(2) 0.01439(5) Uani 1 1 d . . . . .
Mo3 Mo 0.48860(2) 0.39196(2) 1.00427(2) 0.01093(5) Uani 1 1 d . . . . .
Mo4 Mo 0.57502(2) 0.46540(2) 0.89408(2) 0.01333(5) Uani 1 1 d . . . . .
Ag1 Ag 0.38970(2) 0.35487(2) 0.86224(2) 0.02633(6) Uani 1 1 d . . . . .

loop_
_atom_site_aniso_label
_atom_site_aniso_U_11
_atom_site_aniso_U_22
_atom_site_aniso_U_33
_atom_site_aniso_U_23
_atom_site_aniso_U_13
_atom_site_aniso_U_12
C1 0.0190(13) 0.0208(13) 0.0179(14) 0.0007(11) -0.0002(11) 0.0030(11)
C2 0.0269(14) 0.0252(15) 0.0240(15) -0.0045(13) 0.0031(12) 0.0071(12)
C3 0.0288(15) 0.0158(14) 0.0386(18) -0.0079(13) -0.0043(13) 0.0035(12)
C4 0.0268(14) 0.0196(14) 0.0362(18) 0.0012(13) 0.0017(13) -0.0046(12)
C5 0.0215(13) 0.0213(14) 0.0213(14) -0.0003(12) 0.0031(11) 0.0004(11)
C6 0.0296(14) 0.0169(13) 0.0232(15) -0.0028(12) 0.0016(12) -0.0101(12)
C7 0.0418(18) 0.0329(17) 0.0247(16) -0.0100(14) 0.0101(14) -0.0160(14)
C8 0.0347(16) 0.0289(16) 0.0258(16) -0.0094(13) 0.0085(13) -0.0065(13)
C9 0.0335(15) 0.0253(15) 0.0236(16) -0.0028(13) -0.0010(13) 0.0031(13)
C10 0.0310(15) 0.0147(13) 0.0220(15) -0.0013(11) 0.0041(12) -0.0083(12)
C11 0.0320(15) 0.0243(15) 0.0254(16) 0.0009(13) 0.0000(13) -0.0083(13)
C12 0.0369(16) 0.0236(15) 0.0312(17) 0.0047(13) -0.0058(14) -0.0085(13)
C13 0.0471(19) 0.0316(17) 0.039(2) 0.0024(15) -0.0053(16) 0.0010(15)
C14 0.0242(14) 0.0232(14) 0.0237(15) -0.0029(12) 0.0037(12) -0.0092(12)
C15 0.0281(15) 0.0231(15) 0.0350(18) 0.0015(13) 0.0025(13) -0.0038(12)
C16 0.0271(15) 0.0261(16) 0.043(2) -0.0045(14) 0.0000(14) -0.0088(13)
C17 0.0276(16) 0.043(2) 0.063(3) 0.0133(18) -0.0021(16) -0.0003(15)
C18 0.0232(13) 0.0181(13) 0.0208(14) 0.0000(11) 0.0024(11) -0.0074(11)
C19 0.0263(14) 0.0229(14) 0.0186(14) -0.0004(12) 0.0033(12) -0.0055(12)
C20 0.0248(14) 0.0414(18) 0.0212(15) 0.0008(14) 0.0026(12) -0.0082(13)
C21 0.0260(15) 0.070(2) 0.0235(16) -0.0096(17) 0.0028(13) -0.0088(16)
N1 0.0317(14) 0.0318(15) 0.0313(15) -0.0063(12) 0.0175(12) -0.0063(12)
N2 0.0184(11) 0.0165(11) 0.0141(11) -0.0038(9) 0.0012(9) -0.0016(9)
N3 0.0385(15) 0.0340(16) 0.0352(16) -0.0098(13) 0.0202(13) -0.0137(13)
N4 0.0244(11) 0.0170(11) 0.0182(12) -0.0019(9) 0.0038(9) -0.0093(9)
O1 0.0303(10) 0.0225(10) 0.0183(10) -0.0007(8) -0.0039(8) 0.0010(8)
O2 0.0156(8) 0.0225(10) 0.0236(10) -0.0046(8) 0.0001(8) -0.0018(7)
O3 0.0161(9) 0.0297(11) 0.0352(12) -0.0074(9) 0.0041(8) 0.0024(8)
O4 0.0184(9) 0.0182(9) 0.0219(10) -0.0009(8) -0.0057(8) 0.0050(7)
O5 0.0435(12) 0.0223(10) 0.0220(11) 0.0063(9) -0.0076(9) 0.0039(9)
O6 0.0270(10) 0.0174(9) 0.0126(9) 0.0039(7) 0.0038(8) -0.0018(8)
O7 0.0212(9) 0.0211(10) 0.0232(10) -0.0071(8) 0.0092(8) -0.0033(8)
O8 0.0214(9) 0.0181(9) 0.0157(9) -0.0023(8) 0.0035(7) -0.0010(8)
O9 0.0120(8) 0.0112(8) 0.0120(8) 0.0001(7) 0.0006(7) -0.0012(6)
O10 0.0141(8) 0.0118(8) 0.0144(9) -0.0003(7) 0.0020(7) 0.0017(7)
O11 0.0216(9) 0.0095(8) 0.0174(9) 0.0014(7) -0.0002(7) 0.0021(7)
O12 0.0139(8) 0.0106(8) 0.0145(9) 0.0006(7) 0.0042(7) -0.0020(7)
O13 0.0227(9) 0.0135(9) 0.0165(9) -0.0012(7) 0.0020(8) -0.0015(7)
Mo1 0.02366(12) 0.01425(11) 0.01378(11) 0.00249(9) -0.00353(9) 0.00148(9)
Mo2 0.01004(10) 0.01546(11) 0.01766(12) -0.00193(9) -0.00013(8) 0.00041(8)
Mo3 0.01264(10) 0.00784(10) 0.01230(11) 0.00043(8) 0.00167(8) -0.00006(8)
Mo4 0.01509(10) 0.01270(11) 0.01219(11) -0.00158(9) 0.00413(8) -0.00078(8)
Ag1 0.02892(11) 0.01936(11) 0.03071(13) -0.00957(9) 0.00100(9) -0.00524(9)

loop_
_atom_type_symbol
_atom_type_description
_atom_type_scat_dispersion_real
_atom_type_scat_dispersion_imag
_atom_type_scat_source
C C 0.0033 0.0016 'International Tables Vol C Tables 4.2.6.8 and 6.1.1.4'
H H 0.0000 0.0000 'International Tables Vol C Tables 4.2.6.8 and 6.1.1.4'
N N 0.0061 0.0033 'International Tables Vol C Tables 4.2.6.8 and 6.1.1.4'
O O 0.0106 0.0060 'International Tables Vol C Tables 4.2.6.8 and 6.1.1.4'
Mo Mo -1.6832 0.6857 'International Tables Vol C Tables 4.2.6.8 and 6.1.1.4'
Ag Ag -0.8971 1.1015 'International Tables Vol C Tables 4.2.6.8 and 6.1.1.4'

loop_
_geom_angle_atom_site_label_1
_geom_angle_atom_site_label_2
_geom_angle_atom_site_label_3
_geom_angle
_geom_angle_site_symmetry_1
_geom_angle_site_symmetry_3
_geom_angle_publ_flag
N2 C1 N1 116.6(2) . . ?
N2 C1 C2 122.1(2) . . ?
N1 C1 C2 121.3(3) . . ?
C3 C2 C1 118.2(3) . . ?
C3 C2 H2 120.9 . . ?
C1 C2 H2 120.9 . . ?
C4 C3 C2 120.8(3) . . ?
C4 C3 H3 119.6 . . ?
C2 C3 H3 119.6 . . ?
C3 C4 C5 118.3(3) . . ?
C3 C4 H4 120.8 . . ?
C5 C4 H4 120.8 . . ?
N2 C5 N3 116.8(2) . . ?
N2 C5 C4 121.5(2) . . ?
N3 C5 C4 121.6(3) . . ?
C7 C6 N4 117.0(2) . . ?
C7 C6 H6A 108.0 . . ?
N4 C6 H6A 108.0 . . ?
C7 C6 H6B 108.0 . . ?
N4 C6 H6B 108.0 . . ?
H6A C6 H6B 107.3 . . ?
C6 C7 C8 110.8(2) . . ?
C6 C7 H7A 109.5 . . ?
C8 C7 H7A 109.5 . . ?
C6 C7 H7B 109.5 . . ?
C8 C7 H7B 109.5 . . ?
H7A C7 H7B 108.1 . . ?
C9 C8 C7 113.9(2) . . ?
C9 C8 H8A 108.8 . . ?
C7 C8 H8A 108.8 . . ?
C9 C8 H8B 108.8 . . ?
C7 C8 H8B 108.8 . . ?
H8A C8 H8B 107.7 . . ?
C8 C9 H9A 109.5 . . ?
C8 C9 H9B 109.5 . . ?
H9A C9 H9B 109.5 . . ?
C8 C9 H9C 109.5 . . ?
H9A C9 H9C 109.5 . . ?
H9B C9 H9C 109.5 . . ?
C11 C10 N4 115.3(2) . . ?
C11 C10 H10A 108.4 . . ?
N4 C10 H10A 108.4 . . ?
C11 C10 H10B 108.4 . . ?
N4 C10 H10B 108.4 . . ?
H10A C10 H10B 107.5 . . ?
C10 C11 C12 110.7(2) . . ?
C10 C11 H11A 109.5 . . ?
C12 C11 H11A 109.5 . . ?
C10 C11 H11B 109.5 . . ?
C12 C11 H11B 109.5 . . ?
H11A C11 H11B 108.1 . . ?
C13 C12 C11 112.9(2) . . ?
C13 C12 H12A 109.0 . . ?
C11 C12 H12A 109.0 . . ?
C13 C12 H12B 109.0 . . ?
C11 C12 H12B 109.0 . . ?
H12A C12 H12B 107.8 . . ?
C12 C13 H13A 109.5 . . ?
C12 C13 H13B 109.5 . . ?
H13A C13 H13B 109.5 . . ?
C12 C13 H13C 109.5 . . ?
H13A C13 H13C 109.5 . . ?
H13B C13 H13C 109.5 . . ?
C15 C14 N4 115.3(2) . . ?
C15 C14 H14A 108.5 . . ?
N4 C14 H14A 108.5 . . ?
C15 C14 H14B 108.5 . . ?
N4 C14 H14B 108.5 . . ?
H14A C14 H14B 107.5 . . ?
C16 C15 C14 112.2(2) . . ?
C16 C15 H15A 109.2 . . ?
C14 C15 H15A 109.2 . . ?
C16 C15 H15B 109.2 . . ?
C14 C15 H15B 109.2 . . ?
H15A C15 H15B 107.9 . . ?
C15 C16 C17 112.0(2) . . ?
C15 C16 H16A 109.2 . . ?
C17 C16 H16A 109.2 . . ?
C15 C16 H16B 109.2 . . ?
C17 C16 H16B 109.2 . . ?
H16A C16 H16B 107.9 . . ?
C16 C17 H17A 109.5 . . ?
C16 C17 H17B 109.5 . . ?
H17A C17 H17B 109.5 . . ?
C16 C17 H17C 109.5 . . ?
H17A C17 H17C 109.5 . . ?
H17B C17 H17C 109.5 . . ?
C19 C18 N4 115.5(2) . . ?
C19 C18 H18A 108.4 . . ?
N4 C18 H18A 108.4 . . ?
C19 C18 H18B 108.4 . . ?
N4 C18 H18B 108.4 . . ?
H18A C18 H18B 107.5 . . ?
C18 C19 C20 109.2(2) . . ?
C18 C19 H19A 109.8 . . ?
C20 C19 H19A 109.8 . . ?
C18 C19 H19B 109.8 . . ?
C20 C19 H19B 109.8 . . ?
H19A C19 H19B 108.3 . . ?
C21 C20 C19 113.2(2) . . ?
C21 C20 H20A 108.9 . . ?
C19 C20 H20A 108.9 . . ?
C21 C20 H20B 108.9 . . ?
C19 C20 H20B 108.9 . . ?
H20A C20 H20B 107.7 . . ?
C20 C21 H21A 109.5 . . ?
C20 C21 H21B 109.5 . . ?
H21A C21 H21B 109.5 . . ?
C20 C21 H21C 109.5 . . ?
H21A C21 H21C 109.5 . . ?
H21B C21 H21C 109.5 . . ?
C1 N1 H15 115(2) . . ?
C1 N1 H16 120(2) . . ?
H15 N1 H16 121(3) . . ?
C5 N2 C1 119.0(2) . . ?
C5 N2 Ag1 120.64(16) . . ?
C1 N2 Ag1 119.61(16) . . ?
C5 N3 H14 122(3) . . ?
C5 N3 H1 119(3) . . ?
H14 N3 H1 118(4) . . ?
C6 N4 C18 106.29(18) . . ?
C6 N4 C10 111.0(2) . . ?
C18 N4 C10 110.6(2) . . ?
C6 N4 C14 110.8(2) . . ?
C18 N4 C14 110.6(2) . . ?
C10 N4 C14 107.45(19) . . ?
Mo1 O1 Ag1 130.36(10) . . ?
Mo2 O2 Ag1 126.49(8) . . ?
Mo2 O4 Mo1 116.46(8) . . ?
Mo4 O6 Mo1 118.67(9) . . ?
Mo4 O8 Ag1 122.26(8) . . ?
Mo3 O9 Mo4 92.68(6) . . ?
Mo3 O9 Mo2 92.44(6) . . ?
Mo4 O9 Mo2 163.72(8) . . ?
Mo3 O9 Mo3 104.42(6) . 5_667 ?
Mo4 O9 Mo3 96.94(6) . 5_667 ?
Mo2 O9 Mo3 96.74(6) . 5_667 ?
Mo3 O9 Mo1 164.94(8) . . ?
Mo4 O9 Mo1 85.72(5) . . ?
Mo2 O9 Mo1 85.33(5) . . ?
Mo3 O9 Mo1 90.64(5) 5_667 . ?
Mo3 O10 Mo4 108.98(7) . . ?
Mo3 O10 Mo2 110.78(7) . 5_667 ?
Mo4 O10 Mo2 103.64(7) . 5_667 ?
Mo3 O11 Mo1 118.90(8) . 5_667 ?
Mo3 O12 Mo2 108.69(8) . . ?
Mo3 O12 Mo4 110.49(7) . 5_667 ?
Mo2 O12 Mo4 103.38(7) . 5_667 ?
O5 Mo1 O1 105.08(9) . . ?
O5 Mo1 O6 102.33(8) . . ?
O1 Mo1 O6 97.81(8) . . ?
O5 Mo1 O4 104.98(8) . . ?
O1 Mo1 O4 96.27(8) . . ?
O6 Mo1 O4 144.69(7) . . ?
O5 Mo1 O11 95.64(8) . 5_667 ?
O1 Mo1 O11 159.27(7) . 5_667 ?
O6 Mo1 O11 77.87(7) . 5_667 ?
O4 Mo1 O11 77.56(7) . 5_667 ?
O5 Mo1 O9 165.34(8) . . ?
O1 Mo1 O9 89.49(7) . . ?
O6 Mo1 O9 73.51(6) . . ?
O4 Mo1 O9 74.41(6) . . ?
O11 Mo1 O9 69.81(6) 5_667 . ?
O3 Mo2 O2 105.42(9) . . ?
O3 Mo2 O4 102.20(8) . . ?
O2 Mo2 O4 101.73(8) . . ?
O3 Mo2 O12 100.19(8) . . ?
O2 Mo2 O12 95.77(7) . . ?
O4 Mo2 O12 146.60(7) . . ?
O3 Mo2 O10 91.47(7) . 5_667 ?
O2 Mo2 O10 160.90(7) . 5_667 ?
O4 Mo2 O10 82.89(7) . 5_667 ?
O12 Mo2 O10 72.04(6) . 5_667 ?
O3 Mo2 O9 163.20(8) . . ?
O2 Mo2 O9 90.77(7) . . ?
O4 Mo2 O9 78.29(6) . . ?
O12 Mo2 O9 73.22(6) . . ?
O10 Mo2 O9 71.86(6) 5_667 . ?
O3 Mo2 Mo3 135.26(7) . . ?
O2 Mo2 Mo3 82.90(6) . . ?
O4 Mo2 Mo3 119.34(5) . . ?
O12 Mo2 Mo3 35.19(4) . . ?
O10 Mo2 Mo3 78.76(4) 5_667 . ?
O9 Mo2 Mo3 41.05(4) . . ?
O13 Mo3 O11 105.27(8) . . ?
O13 Mo3 O10 101.71(7) . . ?
O11 Mo3 O10 96.42(7) . . ?
O13 Mo3 O12 100.81(7) . . ?
O11 Mo3 O12 95.61(7) . . ?
O10 Mo3 O12 150.61(7) . . ?
O13 Mo3 O9 98.50(7) . . ?
O11 Mo3 O9 156.22(7) . . ?
O10 Mo3 O9 78.92(6) . . ?
O12 Mo3 O9 79.29(6) . . ?
O13 Mo3 O9 174.07(7) . 5_667 ?
O11 Mo3 O9 80.64(7) . 5_667 ?
O10 Mo3 O9 77.76(6) . 5_667 ?
O12 Mo3 O9 77.89(6) . 5_667 ?
O9 Mo3 O9 75.58(7) . 5_667 ?
O13 Mo3 Mo2 90.10(6) . . ?
O11 Mo3 Mo2 131.70(5) . . ?
O10 Mo3 Mo2 125.39(5) . . ?
O12 Mo3 Mo2 36.12(5) . . ?
O9 Mo3 Mo2 46.51(4) . . ?
O9 Mo3 Mo2 85.50(4) 5_667 . ?
O7 Mo4 O8 104.84(8) . . ?
O7 Mo4 O6 102.00(8) . . ?
O8 Mo4 O6 101.32(8) . . ?
O7 Mo4 O10 101.16(8) . . ?
O8 Mo4 O10 96.15(7) . . ?
O6 Mo4 O10 146.19(7) . . ?
O7 Mo4 O12 89.85(7) . 5_667 ?
O8 Mo4 O12 162.77(7) . 5_667 ?
O6 Mo4 O12 83.97(7) . 5_667 ?
O10 Mo4 O12 71.78(6) . 5_667 ?
O7 Mo4 O9 161.70(7) . . ?
O8 Mo4 O9 93.09(7) . . ?
O6 Mo4 O9 77.50(6) . . ?
O10 Mo4 O9 72.82(6) . . ?
O12 Mo4 O9 71.87(5) 5_667 . ?
N2 Ag1 O1 144.44(7) . . ?
N2 Ag1 O2 124.41(7) . . ?
O1 Ag1 O2 78.87(6) . . ?
N2 Ag1 O8 105.04(6) . . ?
O1 Ag1 O8 80.34(6) . . ?
O2 Ag1 O8 118.67(5) . . ?

loop_
_geom_bond_atom_site_label_1
_geom_bond_atom_site_label_2
_geom_bond_distance
_geom_bond_site_symmetry_2
_geom_bond_publ_flag
C1 N2 1.351(3) . ?
C1 N1 1.369(3) . ?
C1 C2 1.382(4) . ?
C2 C3 1.380(4) . ?
C2 H2 0.9500 . ?
C3 C4 1.370(4) . ?
C3 H3 0.9500 . ?
C4 C5 1.397(4) . ?
C4 H4 0.9500 . ?
C5 N2 1.350(3) . ?
C5 N3 1.356(4) . ?
C6 C7 1.516(4) . ?
C6 N4 1.518(3) . ?
C6 H6A 0.9900 . ?
C6 H6B 0.9900 . ?
C7 C8 1.529(4) . ?
C7 H7A 0.9900 . ?
C7 H7B 0.9900 . ?
C8 C9 1.506(4) . ?
C8 H8A 0.9900 . ?
C8 H8B 0.9900 . ?
C9 H9A 0.9800 . ?
C9 H9B 0.9800 . ?
C9 H9C 0.9800 . ?
C10 C11 1.517(4) . ?
C10 N4 1.521(3) . ?
C10 H10A 0.9900 . ?
C10 H10B 0.9900 . ?
C11 C12 1.521(4) . ?
C11 H11A 0.9900 . ?
C11 H11B 0.9900 . ?
C12 C13 1.514(4) . ?
C12 H12A 0.9900 . ?
C12 H12B 0.9900 . ?
C13 H13A 0.9800 . ?
C13 H13B 0.9800 . ?
C13 H13C 0.9800 . ?
C14 C15 1.518(4) . ?
C14 N4 1.522(3) . ?
C14 H14A 0.9900 . ?
C14 H14B 0.9900 . ?
C15 C16 1.514(4) . ?
C15 H15A 0.9900 . ?
C15 H15B 0.9900 . ?
C16 C17 1.521(4) . ?
C16 H16A 0.9900 . ?
C16 H16B 0.9900 . ?
C17 H17A 0.9800 . ?
C17 H17B 0.9800 . ?
C17 H17C 0.9800 . ?
C18 C19 1.517(4) . ?
C18 N4 1.519(3) . ?
C18 H18A 0.9900 . ?
C18 H18B 0.9900 . ?
C19 C20 1.526(4) . ?
C19 H19A 0.9900 . ?
C19 H19B 0.9900 . ?
C20 C21 1.512(4) . ?
C20 H20A 0.9900 . ?
C20 H20B 0.9900 . ?
C21 H21A 0.9800 . ?
C21 H21B 0.9800 . ?
C21 H21C 0.9800 . ?
N1 H15 0.83(3) . ?
N1 H16 0.85(3) . ?
N2 Ag1 2.188(2) . ?
N3 H14 0.79(3) . ?
N3 H1 0.79(3) . ?
O1 Mo1 1.7202(18) . ?
O1 Ag1 2.2969(18) . ?
O2 Mo2 1.7163(17) . ?
O2 Ag1 2.4464(17) . ?
O3 Mo2 1.6883(18) . ?
O4 Mo2 1.9025(17) . ?
O4 Mo1 1.9317(18) . ?
O5 Mo1 1.6941(18) . ?
O6 Mo4 1.8839(17) . ?
O6 Mo1 1.9191(17) . ?
O7 Mo4 1.6968(17) . ?
O8 Mo4 1.7179(17) . ?
O8 Ag1 2.5746(17) . ?
O9 Mo3 2.1153(16) . ?
O9 Mo4 2.3352(15) . ?
O9 Mo2 2.3365(15) . ?
O9 Mo3 2.3423(15) 5_667 ?
O9 Mo1 2.4715(16) . ?
O10 Mo3 1.9547(15) . ?
O10 Mo4 2.0048(16) . ?
O10 Mo2 2.2880(16) 5_667 ?
O11 Mo3 1.7546(16) . ?
O11 Mo1 2.2123(17) 5_667 ?
O12 Mo3 1.9576(15) . ?
O12 Mo2 2.0023(16) . ?
O12 Mo4 2.2979(16) 5_667 ?
O13 Mo3 1.6925(17) . ?
Mo2 Mo3 3.2178(3) . ?
